data_7150622
loop_
_publ_author_name
'Prabhakaran, Panchami'
'Puranik, Vedavati G.'
'Chandran, Jima N.'
'Rajamohanan, P. R.'
'Hofmann, Hans-J\"org'
'Sanjayan, Gangadhar J.'

_publ_section_title
;
 Sterically controlled naphthalene homo-oligoamides with novel
 structural architectures
;
_journal_issue 11
_journal_name_full 'Organic &amp; Biomolecular Chemistry'
_journal_page_first 2458
_journal_page_last 2465
_journal_paper_doi 10.1039/b822076j
_journal_volume 7
_journal_year 2009
_chemical_formula_moiety 'C25 H20 N2 O7'
_chemical_formula_sum 'C25 H20 N2 O7'
_chemical_formula_weight 460.43
_chemical_name_common 'aromatic amide'
_chemical_name_systematic
;
?
;
_space_group_IT_number 33
_symmetry_cell_setting orthorhombic
_symmetry_space_group_name_Hall 'P 2c -2n'
_symmetry_space_group_name_H-M 'P n a 21'
_atom_sites_solution_hydrogens geom
_atom_sites_solution_primary direct
_atom_sites_solution_secondary difmap
_audit_creation_method SHELXL-97
_cell_angle_alpha 90.00
_cell_angle_beta 90.00
_cell_angle_gamma 90.00
_cell_formula_units_Z 4
_cell_length_a 27.786(2)
_cell_length_b 4.5194(8)
_cell_length_c 17.0553(4)
_cell_measurement_reflns_used 2240
_cell_measurement_temperature 293(2)
_cell_measurement_theta_max 20.05
_cell_measurement_theta_min 2.388
_cell_volume 2141.7(4)
_computing_cell_refinement 'BRUKER SAINT'
_computing_data_collection 'BRUKER SMART'
_computing_data_reduction 'BRUKER SAINT'
_computing_molecular_graphics 'SHELXTL and PLATON'
_computing_publication_material SHELXTL
_computing_structure_refinement 'SHELXL-97 (Sheldrick, 1997)'
_computing_structure_solution 'SHELXS-97 (Sheldrick, 1990)'
_diffrn_ambient_temperature 293(2)
_diffrn_measured_fraction_theta_full 0.999
_diffrn_measured_fraction_theta_max 0.999
_diffrn_measurement_device 'Bruker Smart APEX'
_diffrn_measurement_device_type 'CCD Area Detector'
_diffrn_measurement_method 'Omega Scan'
_diffrn_radiation_monochromator graphite
_diffrn_radiation_source 'fine-focus sealed tube'
_diffrn_radiation_type MoK\a
_diffrn_radiation_wavelength 0.71073
_diffrn_reflns_av_R_equivalents 0.0356
_diffrn_reflns_av_sigmaI/netI 0.0321
_diffrn_reflns_limit_h_max 33
_diffrn_reflns_limit_h_min -32
_diffrn_reflns_limit_k_max 5
_diffrn_reflns_limit_k_min -5
_diffrn_reflns_limit_l_max 20
_diffrn_reflns_limit_l_min -20
_diffrn_reflns_number 16929
_diffrn_reflns_theta_full 25.00
_diffrn_reflns_theta_max 25.00
_diffrn_reflns_theta_min 2.39
_exptl_absorpt_coefficient_mu 0.106
_exptl_absorpt_correction_T_max 0.9990
_exptl_absorpt_correction_T_min 0.9804
_exptl_absorpt_correction_type multi-scan
_exptl_absorpt_process_details 'Bruker SADABS'
_exptl_crystal_colour yellow
_exptl_crystal_density_diffrn 1.428
_exptl_crystal_density_method 'not measured'
_exptl_crystal_description needle
_exptl_crystal_F_000 960
_exptl_crystal_size_max 0.19
_exptl_crystal_size_mid 0.05
_exptl_crystal_size_min 0.01
_refine_diff_density_max 0.171
_refine_diff_density_min -0.108
_refine_diff_density_rms 0.028
_refine_ls_abs_structure_details 'Flack H D (1983), Acta Cryst. A39, 876-881'
_refine_ls_abs_structure_Flack -0.1(9)
_refine_ls_extinction_method none
_refine_ls_goodness_of_fit_ref 1.012
_refine_ls_hydrogen_treatment riding
_refine_ls_matrix_type full
_refine_ls_number_parameters 310
_refine_ls_number_reflns 3772
_refine_ls_number_restraints 1
_refine_ls_restrained_S_all 1.012
_refine_ls_R_factor_all 0.0497
_refine_ls_R_factor_gt 0.0350
_refine_ls_shift/su_max 0.000
_refine_ls_shift/su_mean 0.000
_refine_ls_structure_factor_coef Fsqd
_refine_ls_weighting_details 'calc w=1/[\s^2^(Fo^2^)+(0.0449P)^2^+0.0000P] where P=(Fo^2^+2Fc^2^)/3'
_refine_ls_weighting_scheme calc
_refine_ls_wR_factor_gt 0.0751
_refine_ls_wR_factor_ref 0.0780
_reflns_number_gt 2919
_reflns_number_total 3772
_reflns_threshold_expression >2sigma(I)
_cod_data_source_file b822076j.txt
_cod_data_source_block C25H20N2O7compound3a
_cod_depositor_comments
;
The following automatic conversions were performed:
'_symmetry_cell_setting' value 'Orthorhombic' changed to 'orthorhombic'
according to '/home/saulius/struct/CIF-dictionaries/cif_core.dic'
dictionary named 'cif_core.dic' version 2.4.1 from 2010-06-29.

Automatic conversion script
Id: cif_fix_enum 1527 2010-12-29 10:47:43Z saulius 
;
_cod_original_sg_symbol_H-M Pna21
_cod_database_code 7150622

loop_
_symmetry_equiv_pos_as_xyz
'x, y, z'
'-x, -y, z+1/2'
'x+1/2, -y+1/2, z'
'-x+1/2, y+1/2, z+1/2'

loop_
_atom_site_label
_atom_site_type_symbol
_atom_site_fract_x
_atom_site_fract_y
_atom_site_fract_z
_atom_site_U_iso_or_equiv
_atom_site_adp_type
_atom_site_occupancy
_atom_site_symmetry_multiplicity
_atom_site_calc_flag
_atom_site_refinement_flags
_atom_site_disorder_assembly
_atom_site_disorder_group
O1 O 0.19298(6) -0.3503(4) 0.42956(11) 0.0667(5) Uani 1 1 d . . .
O2 O 0.27006(6) -0.4372(4) 0.45033(12) 0.0737(5) Uani 1 1 d . . .
O3 O 0.33469(5) -0.1079(3) 0.36186(8) 0.0461(4) Uani 1 1 d . . .
O4 O 0.37770(5) -0.0492(4) 0.19399(9) 0.0543(4) Uani 1 1 d . . .
O5 O 0.44626(5) 0.3002(3) 0.09077(8) 0.0466(4) Uani 1 1 d . . .
O6 O 0.52254(8) 0.7316(6) 0.05457(14) 0.1028(8) Uani 1 1 d . . .
O7 O 0.57040(7) 0.4164(6) 0.10177(14) 0.1089(8) Uani 1 1 d . . .
N1 N 0.34534(5) 0.3423(4) 0.25717(10) 0.0403(4) Uani 1 1 d . . .
H1 H 0.3502 0.5223 0.2715 0.048 Uiso 1 1 calc R . .
N2 N 0.53423(7) 0.5610(5) 0.10493(13) 0.0589(5) Uani 1 1 d . . .
C1 C 0.18199(10) -0.5503(7) 0.49236(18) 0.0770(9) Uani 1 1 d . . .
H1A H 0.1972 -0.7375 0.4827 0.116 Uiso 1 1 calc R . .
H1B H 0.1478 -0.5773 0.4955 0.116 Uiso 1 1 calc R . .
H1C H 0.1936 -0.4699 0.5409 0.116 Uiso 1 1 calc R . .
C2 C 0.23963(8) -0.3116(5) 0.41379(13) 0.0471(6) Uani 1 1 d . . .
C3 C 0.24696(7) -0.0989(5) 0.34896(12) 0.0388(5) Uani 1 1 d . . .
C4 C 0.20805(7) 0.0043(5) 0.30689(12) 0.0398(5) Uani 1 1 d . . .
H4 H 0.1775 -0.0633 0.3199 0.048 Uiso 1 1 calc R . .
C5 C 0.21288(7) 0.2071(5) 0.24524(12) 0.0380(5) Uani 1 1 d . . .
C6 C 0.17289(8) 0.3017(5) 0.20056(13) 0.0472(6) Uani 1 1 d . . .
H6 H 0.1426 0.2242 0.2113 0.057 Uiso 1 1 calc R . .
C7 C 0.17804(8) 0.5037(6) 0.14233(13) 0.0520(6) Uani 1 1 d . . .
H7 H 0.1513 0.5656 0.1139 0.062 Uiso 1 1 calc R . .
C8 C 0.22386(8) 0.6195(5) 0.12496(14) 0.0536(6) Uani 1 1 d . . .
H8 H 0.2271 0.7588 0.0852 0.064 Uiso 1 1 calc R . .
C9 C 0.26324(7) 0.5313(5) 0.16527(13) 0.0431(5) Uani 1 1 d . . .
H9 H 0.2933 0.6090 0.1527 0.052 Uiso 1 1 calc R . .
C10 C 0.25904(7) 0.3205(5) 0.22675(12) 0.0379(5) Uani 1 1 d . . .
C11 C 0.29872(7) 0.2184(5) 0.27053(12) 0.0372(5) Uani 1 1 d . . .
C12 C 0.29358(7) 0.0077(5) 0.32804(13) 0.0391(5) Uani 1 1 d . . .
C13 C 0.34965(9) 0.0182(7) 0.43427(16) 0.0705(7) Uani 1 1 d . . .
H13A H 0.3511 0.2296 0.4292 0.106 Uiso 1 1 calc R . .
H13B H 0.3809 -0.0562 0.4478 0.106 Uiso 1 1 calc R . .
H13C H 0.3271 -0.0335 0.4746 0.106 Uiso 1 1 calc R . .
C14 C 0.38228(7) 0.1954(5) 0.22356(12) 0.0373(5) Uani 1 1 d . . .
C15 C 0.42920(7) 0.3530(5) 0.22943(13) 0.0396(5) Uani 1 1 d . . .
C16 C 0.44355(7) 0.4617(5) 0.30122(14) 0.0447(5) Uani 1 1 d . . .
H16 H 0.4237 0.4329 0.3444 0.054 Uiso 1 1 calc R . .
C17 C 0.48751(7) 0.6158(5) 0.31158(13) 0.0458(6) Uani 1 1 d . . .
C18 C 0.50029(9) 0.7446(6) 0.38353(14) 0.0587(7) Uani 1 1 d . . .
H18 H 0.4799 0.7248 0.4265 0.070 Uiso 1 1 calc R . .
C19 C 0.54203(9) 0.8978(6) 0.39113(17) 0.0690(7) Uani 1 1 d . . .
H19 H 0.5499 0.9839 0.4390 0.083 Uiso 1 1 calc R . .
C20 C 0.57306(9) 0.9265(7) 0.32783(17) 0.0693(8) Uani 1 1 d . . .
H20 H 0.6016 1.0316 0.3338 0.083 Uiso 1 1 calc R . .
C21 C 0.56245(8) 0.8040(6) 0.25739(16) 0.0620(7) Uani 1 1 d . . .
H21 H 0.5839 0.8240 0.2158 0.074 Uiso 1 1 calc R . .
C22 C 0.51889(7) 0.6454(5) 0.24668(13) 0.0449(5) Uani 1 1 d . . .
C23 C 0.50307(7) 0.5281(5) 0.17419(13) 0.0436(5) Uani 1 1 d . . .
C24 C 0.45980(7) 0.3927(5) 0.16453(13) 0.0390(5) Uani 1 1 d . . .
C25 C 0.41110(8) 0.4917(6) 0.05617(14) 0.0585(6) Uani 1 1 d . . .
H25A H 0.3809 0.4669 0.0826 0.088 Uiso 1 1 calc R . .
H25B H 0.4074 0.4429 0.0017 0.088 Uiso 1 1 calc R . .
H25C H 0.4215 0.6934 0.0610 0.088 Uiso 1 1 calc R . .

loop_
_atom_site_aniso_label
_atom_site_aniso_U_11
_atom_site_aniso_U_22
_atom_site_aniso_U_33
_atom_site_aniso_U_23
_atom_site_aniso_U_13
_atom_site_aniso_U_12
O1 0.0480(10) 0.0719(12) 0.0802(12) 0.0361(11) 0.0156(9) 0.0002(8)
O2 0.0583(11) 0.0816(14) 0.0813(13) 0.0375(12) 0.0030(9) 0.0090(10)
O3 0.0412(8) 0.0519(10) 0.0452(9) -0.0022(8) -0.0030(7) 0.0099(7)
O4 0.0526(9) 0.0406(10) 0.0698(11) -0.0112(8) 0.0156(8) -0.0038(7)
O5 0.0446(8) 0.0479(9) 0.0472(9) -0.0056(8) 0.0016(7) 0.0038(7)
O6 0.1004(16) 0.128(2) 0.0799(14) 0.0408(15) 0.0312(12) 0.0110(14)
O7 0.0605(13) 0.163(2) 0.1031(17) 0.0121(16) 0.0293(12) 0.0364(14)
N1 0.0320(9) 0.0301(9) 0.0588(11) -0.0066(9) 0.0055(8) -0.0039(7)
N2 0.0402(12) 0.0790(16) 0.0574(14) 0.0051(12) 0.0070(10) -0.0055(10)
C1 0.0707(17) 0.079(2) 0.0815(19) 0.0372(16) 0.0231(15) 0.0057(15)
C2 0.0491(15) 0.0397(14) 0.0525(15) -0.0025(12) 0.0084(12) 0.0059(11)
C3 0.0382(12) 0.0362(13) 0.0419(12) -0.0028(10) 0.0050(9) 0.0023(9)
C4 0.0338(11) 0.0395(13) 0.0461(13) -0.0037(11) 0.0061(10) -0.0037(10)
C5 0.0367(11) 0.0403(13) 0.0372(12) -0.0058(11) 0.0023(9) 0.0000(9)
C6 0.0374(13) 0.0553(15) 0.0488(13) -0.0016(12) 0.0033(10) -0.0001(10)
C7 0.0451(13) 0.0692(17) 0.0418(13) 0.0051(12) -0.0013(10) 0.0076(11)
C8 0.0592(16) 0.0598(16) 0.0417(13) 0.0057(12) 0.0035(12) 0.0067(12)
C9 0.0415(12) 0.0427(13) 0.0450(13) 0.0009(12) 0.0098(11) -0.0020(10)
C10 0.0392(12) 0.0352(12) 0.0392(12) -0.0076(10) 0.0038(9) 0.0002(9)
C11 0.0340(11) 0.0364(13) 0.0411(11) -0.0070(11) 0.0039(9) -0.0011(9)
C12 0.0358(12) 0.0386(13) 0.0430(13) -0.0068(11) -0.0004(10) 0.0036(10)
C13 0.0615(15) 0.0879(19) 0.0623(17) -0.0117(15) -0.0143(13) 0.0145(15)
C14 0.0366(12) 0.0317(13) 0.0436(12) 0.0024(11) 0.0020(9) 0.0020(9)
C15 0.0350(11) 0.0358(12) 0.0479(14) 0.0062(11) 0.0009(10) 0.0047(9)
C16 0.0377(11) 0.0530(15) 0.0433(13) 0.0066(11) -0.0005(10) -0.0002(10)
C17 0.0409(12) 0.0514(14) 0.0451(13) 0.0081(11) -0.0078(10) 0.0001(10)
C18 0.0560(16) 0.0748(19) 0.0452(14) 0.0044(13) -0.0075(12) -0.0035(13)
C19 0.0705(18) 0.0754(19) 0.0613(16) 0.0008(15) -0.0274(14) -0.0093(15)
C20 0.0536(16) 0.088(2) 0.0664(18) 0.0066(16) -0.0137(14) -0.0191(14)
C21 0.0437(13) 0.0805(19) 0.0618(18) 0.0042(15) -0.0053(12) -0.0116(13)
C22 0.0347(11) 0.0500(13) 0.0500(14) 0.0071(12) -0.0060(11) 0.0030(10)
C23 0.0330(11) 0.0518(13) 0.0459(13) 0.0072(12) 0.0032(10) 0.0011(10)
C24 0.0358(12) 0.0405(12) 0.0409(13) 0.0015(11) 0.0026(10) 0.0065(9)
C25 0.0577(14) 0.0697(17) 0.0482(14) -0.0019(13) -0.0067(12) 0.0079(13)

loop_
_atom_type_symbol
_atom_type_description
_atom_type_scat_dispersion_real
_atom_type_scat_dispersion_imag
_atom_type_scat_source
C C 0.0033 0.0016 'International Tables Vol C Tables 4.2.6.8 and 6.1.1.4'
H H 0.0000 0.0000 'International Tables Vol C Tables 4.2.6.8 and 6.1.1.4'
N N 0.0061 0.0033 'International Tables Vol C Tables 4.2.6.8 and 6.1.1.4'
O O 0.0106 0.0060 'International Tables Vol C Tables 4.2.6.8 and 6.1.1.4'

loop_
_geom_angle_atom_site_label_1
_geom_angle_atom_site_label_2
_geom_angle_atom_site_label_3
_geom_angle
_geom_angle_site_symmetry_1
_geom_angle_site_symmetry_3
_geom_angle_publ_flag
C2 O1 C1 116.10(19) . . ?
C12 O3 C13 116.89(16) . . ?
C24 O5 C25 112.27(16) . . ?
C14 N1 C11 124.33(17) . . ?
C14 N1 H1 117.8 . . ?
C11 N1 H1 117.8 . . ?
O6 N2 O7 123.0(2) . . ?
O6 N2 C23 118.7(2) . . ?
O7 N2 C23 118.3(2) . . ?
O1 C1 H1A 109.5 . . ?
O1 C1 H1B 109.5 . . ?
H1A C1 H1B 109.5 . . ?
O1 C1 H1C 109.5 . . ?
H1A C1 H1C 109.5 . . ?
H1B C1 H1C 109.5 . . ?
O2 C2 O1 121.3(2) . . ?
O2 C2 C3 127.0(2) . . ?
O1 C2 C3 111.7(2) . . ?
C4 C3 C12 117.9(2) . . ?
C4 C3 C2 120.05(19) . . ?
C12 C3 C2 122.08(19) . . ?
C3 C4 C5 122.45(18) . . ?
C3 C4 H4 118.8 . . ?
C5 C4 H4 118.8 . . ?
C4 C5 C6 121.81(19) . . ?
C4 C5 C10 119.37(18) . . ?
C6 C5 C10 118.82(19) . . ?
C7 C6 C5 121.0(2) . . ?
C7 C6 H6 119.5 . . ?
C5 C6 H6 119.5 . . ?
C6 C7 C8 120.0(2) . . ?
C6 C7 H7 120.0 . . ?
C8 C7 H7 120.0 . . ?
C9 C8 C7 121.0(2) . . ?
C9 C8 H8 119.5 . . ?
C7 C8 H8 119.5 . . ?
C8 C9 C10 120.4(2) . . ?
C8 C9 H9 119.8 . . ?
C10 C9 H9 119.8 . . ?
C11 C10 C5 118.15(19) . . ?
C11 C10 C9 123.09(19) . . ?
C5 C10 C9 118.76(18) . . ?
C12 C11 C10 121.58(19) . . ?
C12 C11 N1 118.63(19) . . ?
C10 C11 N1 119.8(2) . . ?
C11 C12 O3 118.29(18) . . ?
C11 C12 C3 120.42(19) . . ?
O3 C12 C3 121.21(19) . . ?
O3 C13 H13A 109.5 . . ?
O3 C13 H13B 109.5 . . ?
H13A C13 H13B 109.5 . . ?
O3 C13 H13C 109.5 . . ?
H13A C13 H13C 109.5 . . ?
H13B C13 H13C 109.5 . . ?
O4 C14 N1 122.75(18) . . ?
O4 C14 C15 123.49(18) . . ?
N1 C14 C15 113.71(18) . . ?
C16 C15 C24 118.59(19) . . ?
C16 C15 C14 118.92(19) . . ?
C24 C15 C14 122.5(2) . . ?
C15 C16 C17 122.4(2) . . ?
C15 C16 H16 118.8 . . ?
C17 C16 H16 118.8 . . ?
C18 C17 C22 119.3(2) . . ?
C18 C17 C16 122.1(2) . . ?
C22 C17 C16 118.7(2) . . ?
C19 C18 C17 120.7(2) . . ?
C19 C18 H18 119.6 . . ?
C17 C18 H18 119.6 . . ?
C18 C19 C20 120.3(3) . . ?
C18 C19 H19 119.9 . . ?
C20 C19 H19 119.9 . . ?
C21 C20 C19 121.1(2) . . ?
C21 C20 H20 119.5 . . ?
C19 C20 H20 119.5 . . ?
C20 C21 C22 120.4(2) . . ?
C20 C21 H21 119.8 . . ?
C22 C21 H21 119.8 . . ?
C17 C22 C23 117.16(18) . . ?
C17 C22 C21 118.2(2) . . ?
C23 C22 C21 124.5(2) . . ?
C24 C23 C22 123.3(2) . . ?
C24 C23 N2 117.9(2) . . ?
C22 C23 N2 118.72(17) . . ?
C23 C24 O5 119.26(19) . . ?
C23 C24 C15 119.8(2) . . ?
O5 C24 C15 120.96(18) . . ?
O5 C25 H25A 109.5 . . ?
O5 C25 H25B 109.5 . . ?
H25A C25 H25B 109.5 . . ?
O5 C25 H25C 109.5 . . ?
H25A C25 H25C 109.5 . . ?
H25B C25 H25C 109.5 . . ?

loop_
_geom_bond_atom_site_label_1
_geom_bond_atom_site_label_2
_geom_bond_distance
_geom_bond_site_symmetry_2
_geom_bond_publ_flag
O1 C2 1.335(3) . ?
O1 C1 1.434(3) . ?
O2 C2 1.194(3) . ?
O3 C12 1.382(3) . ?
O3 C13 1.422(3) . ?
O4 C14 1.222(2) . ?
O5 C24 1.378(3) . ?
O5 C25 1.432(3) . ?
O6 N2 1.199(3) . ?
O7 N2 1.200(3) . ?
N1 C14 1.350(3) . ?
N1 C11 1.429(2) . ?
N1 H1 0.8600 . ?
N2 C23 1.472(3) . ?
C1 H1A 0.9600 . ?
C1 H1B 0.9600 . ?
C1 H1C 0.9600 . ?
C2 C3 1.479(3) . ?
C3 C4 1.379(3) . ?
C3 C12 1.427(3) . ?
C4 C5 1.401(3) . ?
C4 H4 0.9300 . ?
C5 C6 1.414(3) . ?
C5 C10 1.417(3) . ?
C6 C7 1.357(3) . ?
C6 H6 0.9300 . ?
C7 C8 1.408(3) . ?
C7 H7 0.9300 . ?
C8 C9 1.353(3) . ?
C8 H8 0.9300 . ?
C9 C10 1.421(3) . ?
C9 H9 0.9300 . ?
C10 C11 1.409(3) . ?
C11 C12 1.375(3) . ?
C13 H13A 0.9600 . ?
C13 H13B 0.9600 . ?
C13 H13C 0.9600 . ?
C14 C15 1.489(3) . ?
C15 C16 1.378(3) . ?
C15 C24 1.407(3) . ?
C16 C17 1.417(3) . ?
C16 H16 0.9300 . ?
C17 C18 1.404(3) . ?
C17 C22 1.415(3) . ?
C18 C19 1.357(3) . ?
C18 H18 0.9300 . ?
C19 C20 1.388(4) . ?
C19 H19 0.9300 . ?
C20 C21 1.355(4) . ?
C20 H20 0.9300 . ?
C21 C22 1.419(3) . ?
C21 H21 0.9300 . ?
C22 C23 1.415(3) . ?
C23 C24 1.359(3) . ?
C25 H25A 0.9600 . ?
C25 H25B 0.9600 . ?
C25 H25C 0.9600 . ?

loop_
_geom_torsion_atom_site_label_1
_geom_torsion_atom_site_label_2
_geom_torsion_atom_site_label_3
_geom_torsion_atom_site_label_4
_geom_torsion
_geom_torsion_site_symmetry_1
_geom_torsion_site_symmetry_2
_geom_torsion_site_symmetry_3
_geom_torsion_site_symmetry_4
_geom_torsion_publ_flag
C1 O1 C2 O2 -0.1(3) . . . . ?
C1 O1 C2 C3 -179.3(2) . . . . ?
O2 C2 C3 C4 173.1(2) . . . . ?
O1 C2 C3 C4 -7.8(3) . . . . ?
O2 C2 C3 C12 -7.3(4) . . . . ?
O1 C2 C3 C12 171.81(19) . . . . ?
C12 C3 C4 C5 0.0(3) . . . . ?
C2 C3 C4 C5 179.62(19) . . . . ?
C3 C4 C5 C6 177.4(2) . . . . ?
C3 C4 C5 C10 -2.4(3) . . . . ?
C4 C5 C6 C7 178.4(2) . . . . ?
C10 C5 C6 C7 -1.8(3) . . . . ?
C5 C6 C7 C8 0.8(3) . . . . ?
C6 C7 C8 C9 0.4(3) . . . . ?
C7 C8 C9 C10 -0.5(3) . . . . ?
C4 C5 C10 C11 1.4(3) . . . . ?
C6 C5 C10 C11 -178.43(19) . . . . ?
C4 C5 C10 C9 -178.55(19) . . . . ?
C6 C5 C10 C9 1.6(3) . . . . ?
C8 C9 C10 C11 179.6(2) . . . . ?
C8 C9 C10 C5 -0.5(3) . . . . ?
C5 C10 C11 C12 2.1(3) . . . . ?
C9 C10 C11 C12 -178.0(2) . . . . ?
C5 C10 C11 N1 -175.80(18) . . . . ?
C9 C10 C11 N1 4.1(3) . . . . ?
C14 N1 C11 C12 71.6(3) . . . . ?
C14 N1 C11 C10 -110.5(2) . . . . ?
C10 C11 C12 O3 172.20(18) . . . . ?
N1 C11 C12 O3 -9.9(3) . . . . ?
C10 C11 C12 C3 -4.5(3) . . . . ?
N1 C11 C12 C3 173.35(18) . . . . ?
C13 O3 C12 C11 97.1(2) . . . . ?
C13 O3 C12 C3 -86.2(2) . . . . ?
C4 C3 C12 C11 3.4(3) . . . . ?
C2 C3 C12 C11 -176.1(2) . . . . ?
C4 C3 C12 O3 -173.21(19) . . . . ?
C2 C3 C12 O3 7.2(3) . . . . ?
C11 N1 C14 O4 7.8(3) . . . . ?
C11 N1 C14 C15 -169.5(2) . . . . ?
O4 C14 C15 C16 -128.3(2) . . . . ?
N1 C14 C15 C16 48.9(3) . . . . ?
O4 C14 C15 C24 51.0(3) . . . . ?
N1 C14 C15 C24 -131.8(2) . . . . ?
C24 C15 C16 C17 1.1(3) . . . . ?
C14 C15 C16 C17 -179.58(18) . . . . ?
C15 C16 C17 C18 175.3(2) . . . . ?
C15 C16 C17 C22 -3.4(3) . . . . ?
C22 C17 C18 C19 0.4(3) . . . . ?
C16 C17 C18 C19 -178.2(2) . . . . ?
C17 C18 C19 C20 -0.7(4) . . . . ?
C18 C19 C20 C21 0.2(4) . . . . ?
C19 C20 C21 C22 0.6(4) . . . . ?
C18 C17 C22 C23 -176.1(2) . . . . ?
C16 C17 C22 C23 2.6(3) . . . . ?
C18 C17 C22 C21 0.4(3) . . . . ?
C16 C17 C22 C21 179.0(2) . . . . ?
C20 C21 C22 C17 -0.9(4) . . . . ?
C20 C21 C22 C23 175.3(2) . . . . ?
C17 C22 C23 C24 0.4(3) . . . . ?
C21 C22 C23 C24 -175.8(2) . . . . ?
C17 C22 C23 N2 178.5(2) . . . . ?
C21 C22 C23 N2 2.3(3) . . . . ?
O6 N2 C23 C24 70.2(3) . . . . ?
O7 N2 C23 C24 -110.2(3) . . . . ?
O6 N2 C23 C22 -108.0(3) . . . . ?
O7 N2 C23 C22 71.5(3) . . . . ?
C22 C23 C24 O5 176.32(19) . . . . ?
N2 C23 C24 O5 -1.8(3) . . . . ?
C22 C23 C24 C15 -2.7(3) . . . . ?
N2 C23 C24 C15 179.1(2) . . . . ?
C25 O5 C24 C23 -104.1(2) . . . . ?
C25 O5 C24 C15 75.0(2) . . . . ?
C16 C15 C24 C23 2.0(3) . . . . ?
C14 C15 C24 C23 -177.37(19) . . . . ?
C16 C15 C24 O5 -177.07(18) . . . . ?
C14 C15 C24 O5 3.6(3) . . . . ?

loop_
_cod_related_entry_id
_cod_related_entry_database
_cod_related_entry_code
1 ChemSpider 29433648
